data_4109075
loop_
_publ_author_name
'Yu-Bin Dong'
'Qiang Zhang'
'Li-Li Liu'
'Jian-Ping Ma'
'Bo Tang'
'Ru-Qi Huang'

_publ_section_title
;
 [Cu(C24H22N4O3)].CH2Cl2: A Discrete Breathing Metallamacrocycle Showing
 Selective and Reversible Guest Adsorption with Retention of Single
 Crystallinity
;
_journal_name_full 'Journal of the American Chemical Society'
_journal_page_first 1514
_journal_page_last 1515
_journal_paper_doi 10.1021/ja067384z
_journal_volume 129
_journal_year 2007
_chemical_formula_sum 'C49 H44 Cl2 Cu2 N8 O6'
_chemical_formula_weight 1038.90
_chemical_name_systematic
; 
 ? 
;
_space_group_IT_number 14
_symmetry_cell_setting monoclinic
_symmetry_space_group_name_Hall '-P 2ybc'
_symmetry_space_group_name_H-M 'P 1 21/c 1'
_atom_sites_solution_hydrogens geom
_atom_sites_solution_primary direct
_atom_sites_solution_secondary difmap
_audit_creation_method SHELXL-97
_cell_angle_alpha 90.00
_cell_angle_beta 111.348(11)
_cell_angle_gamma 90.00
_cell_formula_units_Z 2
_cell_length_a 12.932(10)
_cell_length_b 14.202(11)
_cell_length_c 14.499(11)
_cell_measurement_reflns_used 2199
_cell_measurement_temperature 298(2)
_cell_measurement_theta_max 20.315
_cell_measurement_theta_min 2.309
_cell_volume 2480(3)
_computing_cell_refinement 'Bruker SMART'
_computing_data_collection 'Bruker SMART'
_computing_data_reduction 'Bruker SAINT'
_computing_molecular_graphics 'Bruker SHELXTL'
_computing_publication_material 'Bruker SHELXTL'
_computing_structure_refinement 'SHELXL-97 (Sheldrick, 1997)'
_computing_structure_solution 'SHELXS-97 (Sheldrick, 1990)'
_diffrn_ambient_temperature 298(2)
_diffrn_measured_fraction_theta_full 0.995
_diffrn_measured_fraction_theta_max 0.995
_diffrn_measurement_device_type 'CCD area detector'
_diffrn_measurement_method 'phi and omega scans'
_diffrn_radiation_monochromator graphite
_diffrn_radiation_source 'fine-focus sealed tube'
_diffrn_radiation_type MoK\a
_diffrn_radiation_wavelength 0.71073
_diffrn_reflns_av_R_equivalents 0.0388
_diffrn_reflns_av_sigmaI/netI 0.0480
_diffrn_reflns_limit_h_max 14
_diffrn_reflns_limit_h_min -15
_diffrn_reflns_limit_k_max 17
_diffrn_reflns_limit_k_min -16
_diffrn_reflns_limit_l_max 17
_diffrn_reflns_limit_l_min -17
_diffrn_reflns_number 12821
_diffrn_reflns_theta_full 25.50
_diffrn_reflns_theta_max 25.50
_diffrn_reflns_theta_min 1.69
_exptl_absorpt_coefficient_mu 1.021
_exptl_absorpt_correction_T_max 0.8376
_exptl_absorpt_correction_T_min 0.7359
_exptl_absorpt_correction_type multi-scan
_exptl_absorpt_process_details sadabs
_exptl_crystal_colour brown
_exptl_crystal_density_diffrn 1.391
_exptl_crystal_description block
_exptl_crystal_F_000 1068
_exptl_crystal_size_max 0.32
_exptl_crystal_size_mid 0.26
_exptl_crystal_size_min 0.18
_refine_diff_density_max 1.017
_refine_diff_density_min -0.427
_refine_diff_density_rms 0.081
_refine_ls_extinction_method none
_refine_ls_goodness_of_fit_ref 1.030
_refine_ls_hydrogen_treatment constr
_refine_ls_matrix_type full
_refine_ls_number_parameters 306
_refine_ls_number_reflns 4598
_refine_ls_number_restraints 1
_refine_ls_restrained_S_all 1.033
_refine_ls_R_factor_all 0.0915
_refine_ls_R_factor_gt 0.0640
_refine_ls_shift/su_max 0.001
_refine_ls_shift/su_mean 0.000
_refine_ls_structure_factor_coef Fsqd
_refine_ls_weighting_details 'calc w=1/[\s^2^(Fo^2^)+(0.1022P)^2^+0.8313P] where P=(Fo^2^+2Fc^2^)/3'
_refine_ls_weighting_scheme calc
_refine_ls_wR_factor_gt 0.1651
_refine_ls_wR_factor_ref 0.1840
_reflns_number_gt 3201
_reflns_number_total 4598
_reflns_threshold_expression >2sigma(I)
_cod_data_source_file ja067384zsi20061209_020340.cif
_cod_data_source_block 2'''
_cod_database_code 4109075

loop_
_symmetry_equiv_pos_as_xyz
'x, y, z'
'-x, y+1/2, -z+1/2'
'-x, -y, -z'
'x, -y-1/2, z-1/2'

loop_
_atom_site_label
_atom_site_type_symbol
_atom_site_fract_x
_atom_site_fract_y
_atom_site_fract_z
_atom_site_U_iso_or_equiv
_atom_site_adp_type
_atom_site_occupancy
_atom_site_symmetry_multiplicity
_atom_site_calc_flag
_atom_site_refinement_flags
Cu1 Cu 0.22260(4) 1.04010(3) 1.06052(4) 0.0505(2) Uani 1 1 d .
N1 N 0.2602(3) 0.9421(3) 0.5398(3) 0.0624(10) Uani 1 1 d .
N2 N 0.1642(3) 0.9594(3) 0.5601(3) 0.0606(10) Uani 1 1 d .
N3 N 0.1504(3) 0.9310(2) 0.9762(3) 0.0466(8) Uani 1 1 d .
N4 N 0.7118(3) 0.8479(2) 0.8577(3) 0.0512(9) Uani 1 1 d .
C1 C 0.4679(10) 0.0480(5) 0.9742(9) 0.378(6) Uiso 0.50 1 d PD
C2 C 0.3375(3) 0.9231(3) 0.6231(3) 0.0472(10) Uani 1 1 d .
C3 C 0.4544(4) 0.9011(3) 0.6438(3) 0.0513(10) Uani 1 1 d .
C4 C 0.4918(4) 0.8990(4) 0.5660(4) 0.0705(14) Uani 1 1 d .
H4 H 0.4431 0.9083 0.5012 0.085 Uiso 1 1 calc R
C5 C 0.6042(5) 0.8827(4) 0.5869(4) 0.0881(18) Uani 1 1 d .
H5 H 0.6313 0.8833 0.5356 0.106 Uiso 1 1 calc R
C6 C 0.6755(4) 0.8658(4) 0.6814(4) 0.0737(15) Uani 1 1 d .
H6 H 0.7503 0.8554 0.6935 0.088 Uiso 1 1 calc R
C7 C 0.6382(4) 0.8641(3) 0.7589(3) 0.0533(11) Uani 1 1 d .
C8 C 0.5268(3) 0.8826(3) 0.7392(3) 0.0485(10) Uani 1 1 d .
H8 H 0.5004 0.8826 0.7909 0.058 Uiso 1 1 calc R
C9 C 0.6835(5) 0.6797(4) 0.8175(5) 0.099(2) Uani 1 1 d .
H9A H 0.6128 0.6987 0.7702 0.149 Uiso 1 1 calc R
H9B H 0.6734 0.6270 0.8549 0.149 Uiso 1 1 calc R
H9C H 0.7317 0.6620 0.7834 0.149 Uiso 1 1 calc R
C10 C 0.7341(4) 0.7599(3) 0.8862(4) 0.0619(12) Uani 1 1 d .
C11 C 0.8062(4) 0.7349(3) 0.9830(4) 0.0723(15) Uani 1 1 d .
H11 H 0.8203 0.6710 0.9956 0.087 Uiso 1 1 calc R
C12 C 0.8557(4) 0.7936(4) 1.0573(4) 0.0763(15) Uani 1 1 d .
C13 C 0.9286(5) 0.7604(4) 1.1575(4) 0.099(2) Uani 1 1 d .
H13A H 1.0015 0.7865 1.1737 0.148 Uiso 1 1 calc R
H13B H 0.9329 0.6929 1.1577 0.148 Uiso 1 1 calc R
H13C H 0.8982 0.7805 1.2056 0.148 Uiso 1 1 calc R
C14 C 0.3232(5) 0.8347(4) 1.2849(4) 0.0870(18) Uani 1 1 d .
H14A H 0.4008 0.8262 1.2973 0.130 Uiso 1 1 calc R
H14B H 0.2906 0.7751 1.2897 0.130 Uiso 1 1 calc R
H14C H 0.3145 0.8774 1.3328 0.130 Uiso 1 1 calc R
C15 C 0.2663(4) 0.8746(3) 1.1821(3) 0.0582(12) Uani 1 1 d .
C16 C 0.1991(4) 0.8189(3) 1.1085(3) 0.0597(12) Uani 1 1 d .
H16 H 0.1871 0.7578 1.1256 0.072 Uiso 1 1 calc R
C17 C 0.1457(4) 0.8454(3) 1.0082(4) 0.0582(12) Uani 1 1 d .
C18 C 0.0830(5) 0.7686(4) 0.9376(4) 0.0794(16) Uani 1 1 d .
H18A H 0.0078 0.7884 0.9032 0.119 Uiso 1 1 calc R
H18B H 0.0835 0.7122 0.9742 0.119 Uiso 1 1 calc R
H18C H 0.1180 0.7566 0.8907 0.119 Uiso 1 1 calc R
C19 C 0.1010(3) 0.9475(3) 0.8716(3) 0.0519(11) Uani 1 1 d .
C20 C 0.1662(3) 0.9375(3) 0.8139(3) 0.0477(10) Uani 1 1 d .
H20 H 0.2385 0.9151 0.8423 0.057 Uiso 1 1 calc R
C21 C 0.1239(3) 0.9606(3) 0.7149(3) 0.0462(10) Uani 1 1 d .
C22 C 0.1918(3) 0.9496(3) 0.6549(3) 0.0451(10) Uani 1 1 d .
C23 C 0.0138(3) 0.9921(3) 0.6716(3) 0.0549(11) Uani 1 1 d .
H23 H -0.0161 1.0054 0.6042 0.066 Uiso 1 1 calc R
C24 C -0.0483(4) 1.0029(4) 0.7278(4) 0.0651(13) Uani 1 1 d .
H24 H -0.1204 1.0257 0.6993 0.078 Uiso 1 1 calc R
C25 C -0.0063(4) 0.9806(3) 0.8269(4) 0.0584(12) Uani 1 1 d .
H25 H -0.0508 0.9878 0.8644 0.070 Uiso 1 1 calc R
Cl1 Cl 0.4679(10) 0.0480(5) 0.9742(9) 0.378(6) Uiso 0.50 1 d P
Cl2 Cl 0.5330(9) 0.1526(8) 0.9837(10) 0.372(7) Uani 0.50 1 d P
O1 O 0.3008(2) 0.92552(19) 0.69963(19) 0.0462(7) Uani 1 1 d .
O2 O 0.8429(4) 0.8835(3) 1.0508(3) 0.1065(16) Uani 1 1 d .
O3 O 0.2860(3) 0.9615(2) 1.1734(3) 0.0712(10) Uani 1 1 d .

loop_
_atom_site_aniso_label
_atom_site_aniso_U_11
_atom_site_aniso_U_22
_atom_site_aniso_U_33
_atom_site_aniso_U_23
_atom_site_aniso_U_13
_atom_site_aniso_U_12
Cu1 0.0495(4) 0.0452(3) 0.0510(4) 0.0090(2) 0.0113(3) 0.0038(2)
N1 0.063(3) 0.082(3) 0.037(2) 0.0015(18) 0.0109(19) -0.002(2)
N2 0.052(2) 0.080(3) 0.037(2) 0.0062(18) 0.0015(17) 0.0036(18)
N3 0.0452(19) 0.049(2) 0.046(2) 0.0090(16) 0.0161(16) 0.0036(15)
N4 0.044(2) 0.048(2) 0.058(2) 0.0026(17) 0.0151(18) 0.0047(15)
C2 0.053(2) 0.055(2) 0.031(2) -0.0032(18) 0.0123(19) -0.007(2)
C3 0.057(3) 0.056(3) 0.042(3) -0.0032(19) 0.019(2) -0.005(2)
C4 0.076(4) 0.097(4) 0.043(3) -0.003(3) 0.027(3) 0.004(3)
C5 0.100(5) 0.119(5) 0.071(4) 0.005(3) 0.061(4) 0.011(4)
C6 0.065(3) 0.097(4) 0.068(4) -0.002(3) 0.035(3) 0.004(3)
C7 0.054(3) 0.050(2) 0.060(3) -0.002(2) 0.026(2) 0.001(2)
C8 0.049(3) 0.051(2) 0.048(3) -0.0022(19) 0.020(2) -0.0030(18)
C9 0.122(5) 0.050(3) 0.119(5) -0.009(3) 0.035(4) -0.001(3)
C10 0.058(3) 0.045(3) 0.083(4) 0.007(2) 0.027(3) 0.005(2)
C11 0.066(3) 0.045(3) 0.100(4) 0.020(3) 0.023(3) 0.008(2)
C12 0.067(3) 0.063(3) 0.086(4) 0.028(3) 0.012(3) 0.000(3)
C13 0.083(4) 0.087(4) 0.097(5) 0.046(4) -0.003(3) -0.001(3)
C14 0.113(5) 0.067(3) 0.058(3) 0.014(3) 0.005(3) 0.010(3)
C15 0.070(3) 0.054(3) 0.048(3) 0.012(2) 0.018(2) 0.013(2)
C16 0.078(3) 0.048(3) 0.050(3) 0.009(2) 0.020(3) -0.003(2)
C17 0.063(3) 0.054(3) 0.060(3) 0.008(2) 0.024(2) 0.005(2)
C18 0.096(4) 0.066(3) 0.060(3) 0.003(3) 0.009(3) -0.014(3)
C19 0.045(2) 0.054(3) 0.055(3) 0.011(2) 0.015(2) 0.0023(18)
C20 0.038(2) 0.052(2) 0.047(3) 0.0070(19) 0.0075(19) 0.0055(17)
C21 0.039(2) 0.053(2) 0.035(2) 0.0030(18) 0.0006(18) -0.0024(17)
C22 0.042(2) 0.050(2) 0.031(2) 0.0015(17) -0.0014(18) -0.0027(17)
C23 0.043(2) 0.062(3) 0.043(3) 0.010(2) -0.003(2) 0.002(2)
C24 0.037(2) 0.076(3) 0.069(3) 0.010(3) 0.004(2) 0.013(2)
C25 0.043(2) 0.079(3) 0.049(3) 0.003(2) 0.012(2) 0.007(2)
Cl2 0.318(12) 0.261(10) 0.449(18) 0.113(12) 0.034(11) -0.012(9)
O1 0.0433(16) 0.0597(17) 0.0301(15) 0.0027(13) 0.0066(12) 0.0000(13)
O2 0.151(4) 0.054(2) 0.069(3) 0.0194(19) -0.014(2) -0.006(2)
O3 0.087(3) 0.0513(19) 0.055(2) 0.0070(15) 0.0008(18) -0.0013(16)

loop_
_atom_type_symbol
_atom_type_description
_atom_type_scat_dispersion_real
_atom_type_scat_dispersion_imag
_atom_type_scat_source
C C 0.0033 0.0016 'International Tables Vol C Tables 4.2.6.8 and 6.1.1.4'
H H 0.0000 0.0000 'International Tables Vol C Tables 4.2.6.8 and 6.1.1.4'
N N 0.0061 0.0033 'International Tables Vol C Tables 4.2.6.8 and 6.1.1.4'
O O 0.0106 0.0060 'International Tables Vol C Tables 4.2.6.8 and 6.1.1.4'
Cu Cu 0.3201 1.2651 'International Tables Vol C Tables 4.2.6.8 and 6.1.1.4'
Cl Cl 0.1484 0.1585 'International Tables Vol C Tables 4.2.6.8 and 6.1.1.4'

loop_
_geom_angle_atom_site_label_1
_geom_angle_atom_site_label_2
_geom_angle_atom_site_label_3
_geom_angle
_geom_angle_site_symmetry_1
_geom_angle_site_symmetry_3
O2 Cu1 O3 178.71(19) 3_677 .
O2 Cu1 N4 90.63(16) 3_677 3_677
O3 Cu1 N4 89.98(15) . 3_677
O2 Cu1 N3 87.56(16) 3_677 .
O3 Cu1 N3 91.79(15) . .
N4 Cu1 N3 177.38(13) 3_677 .
C2 N1 N2 106.6(4) . .
C22 N2 N1 106.3(4) . .
C17 N3 C19 117.8(4) . .
C17 N3 Cu1 125.3(3) . .
C19 N3 Cu1 116.9(3) . .
C10 N4 C7 117.4(4) . .
C10 N4 Cu1 125.3(3) . 3_677
C7 N4 Cu1 117.2(3) . 3_677
Cl1 C1 C1 0.0(3) 3_657 3_657
Cl1 C1 Cl2 122.9(12) 3_657 .
C1 C1 Cl2 122.9(12) 3_657 .
N1 C2 O1 112.2(4) . .
N1 C2 C3 129.0(4) . .
O1 C2 C3 118.7(3) . .
C4 C3 C8 120.2(4) . .
C4 C3 C2 118.7(4) . .
C8 C3 C2 121.2(4) . .
C3 C4 C5 118.3(5) . .
C3 C4 H4 120.9 . .
C5 C4 H4 120.9 . .
C6 C5 C4 121.2(5) . .
C6 C5 H5 119.4 . .
C4 C5 H5 119.4 . .
C5 C6 C7 121.0(5) . .
C5 C6 H6 119.5 . .
C7 C6 H6 119.5 . .
C6 C7 C8 118.3(4) . .
C6 C7 N4 121.5(4) . .
C8 C7 N4 120.1(4) . .
C3 C8 C7 121.0(4) . .
C3 C8 H8 119.5 . .
C7 C8 H8 119.5 . .
C10 C9 H9A 109.5 . .
C10 C9 H9B 109.5 . .
H9A C9 H9B 109.5 . .
C10 C9 H9C 109.5 . .
H9A C9 H9C 109.5 . .
H9B C9 H9C 109.5 . .
N4 C10 C11 122.6(5) . .
N4 C10 C9 121.4(5) . .
C11 C10 C9 116.0(4) . .
C12 C11 C10 126.5(5) . .
C12 C11 H11 116.8 . .
C10 C11 H11 116.8 . .
O2 C12 C11 123.5(5) . .
O2 C12 C13 113.9(5) . .
C11 C12 C13 122.6(5) . .
C12 C13 H13A 109.5 . .
C12 C13 H13B 109.5 . .
H13A C13 H13B 109.5 . .
C12 C13 H13C 109.5 . .
H13A C13 H13C 109.5 . .
H13B C13 H13C 109.5 . .
C15 C14 H14A 109.5 . .
C15 C14 H14B 109.5 . .
H14A C14 H14B 109.5 . .
C15 C14 H14C 109.5 . .
H14A C14 H14C 109.5 . .
H14B C14 H14C 109.5 . .
O3 C15 C16 125.4(4) . .
O3 C15 C14 114.7(4) . .
C16 C15 C14 120.0(4) . .
C15 C16 C17 125.9(4) . .
C15 C16 H16 117.0 . .
C17 C16 H16 117.0 . .
N3 C17 C16 122.8(4) . .
N3 C17 C18 120.7(4) . .
C16 C17 C18 116.4(4) . .
C17 C18 H18A 109.5 . .
C17 C18 H18B 109.5 . .
H18A C18 H18B 109.5 . .
C17 C18 H18C 109.5 . .
H18A C18 H18C 109.5 . .
H18B C18 H18C 109.5 . .
C25 C19 C20 118.4(4) . .
C25 C19 N3 122.4(4) . .
C20 C19 N3 119.0(4) . .
C21 C20 C19 120.2(4) . .
C21 C20 H20 119.9 . .
C19 C20 H20 119.9 . .
C20 C21 C23 119.7(4) . .
C20 C21 C22 120.1(4) . .
C23 C21 C22 120.1(4) . .
N2 C22 O1 111.7(4) . .
N2 C22 C21 129.1(4) . .
O1 C22 C21 119.2(3) . .
C24 C23 C21 119.8(4) . .
C24 C23 H23 120.1 . .
C21 C23 H23 120.1 . .
C23 C24 C25 120.7(4) . .
C23 C24 H24 119.6 . .
C25 C24 H24 119.6 . .
C24 C25 C19 121.0(4) . .
C24 C25 H25 119.5 . .
C19 C25 H25 119.5 . .
C2 O1 C22 103.1(3) . .
C12 O2 Cu1 130.2(4) . 3_677
C15 O3 Cu1 127.9(3) . .

loop_
_geom_bond_atom_site_label_1
_geom_bond_atom_site_label_2
_geom_bond_distance
_geom_bond_site_symmetry_2
Cu1 O2 1.872(4) 3_677
Cu1 O3 1.902(3) .
Cu1 N4 1.981(4) 3_677
Cu1 N3 1.984(4) .
N1 C2 1.285(5) .
N1 N2 1.398(6) .
N2 C22 1.296(5) .
N3 C17 1.312(5) .
N3 C19 1.434(5) .
N4 C10 1.315(5) .
N4 C7 1.421(6) .
N4 Cu1 1.981(4) 3_677
C1 Cl1 1.628(9) 3_657
C1 Cl2 1.689(12) .
C2 O1 1.358(5) .
C2 C3 1.464(6) .
C3 C4 1.380(6) .
C3 C8 1.384(6) .
C4 C5 1.393(7) .
C4 H4 0.9300 .
C5 C6 1.365(7) .
C5 H5 0.9300 .
C6 C7 1.374(6) .
C6 H6 0.9300 .
C7 C8 1.389(6) .
C8 H8 0.9300 .
C9 C10 1.498(7) .
C9 H9A 0.9600 .
C9 H9B 0.9600 .
C9 H9C 0.9600 .
C10 C11 1.418(7) .
C11 C12 1.329(7) .
C11 H11 0.9300 .
C12 O2 1.286(6) .
C12 C13 1.491(7) .
C13 H13A 0.9600 .
C13 H13B 0.9600 .
C13 H13C 0.9600 .
C14 C15 1.511(6) .
C14 H14A 0.9600 .
C14 H14B 0.9600 .
C14 H14C 0.9600 .
C15 O3 1.277(5) .
C15 C16 1.358(6) .
C16 C17 1.415(6) .
C16 H16 0.9300 .
C17 C18 1.512(6) .
C18 H18A 0.9600 .
C18 H18B 0.9600 .
C18 H18C 0.9600 .
C19 C25 1.383(6) .
C19 C20 1.395(6) .
C20 C21 1.376(6) .
C20 H20 0.9300 .
C21 C23 1.404(6) .
C21 C22 1.453(6) .
C22 O1 1.363(5) .
C23 C24 1.344(6) .
C23 H23 0.9300 .
C24 C25 1.376(6) .
C24 H24 0.9300 .
C25 H25 0.9300 .
O2 Cu1 1.872(4) 3_677

loop_
_geom_torsion_atom_site_label_1
_geom_torsion_atom_site_label_2
_geom_torsion_atom_site_label_3
_geom_torsion_atom_site_label_4
_geom_torsion
_geom_torsion_site_symmetry_1
_geom_torsion_site_symmetry_4
C2 N1 N2 C22 0.2(5) . .
O2 Cu1 N3 C17 -170.0(4) 3_677 .
O3 Cu1 N3 C17 8.9(4) . .
N4 Cu1 N3 C17 -124(3) 3_677 .
O2 Cu1 N3 C19 11.0(3) 3_677 .
O3 Cu1 N3 C19 -170.1(3) . .
N4 Cu1 N3 C19 57(3) 3_677 .
N2 N1 C2 O1 0.5(5) . .
N2 N1 C2 C3 -179.0(4) . .
N1 C2 C3 C4 -0.3(7) . .
O1 C2 C3 C4 -179.7(4) . .
N1 C2 C3 C8 179.7(5) . .
O1 C2 C3 C8 0.3(6) . .
C8 C3 C4 C5 -3.2(7) . .
C2 C3 C4 C5 176.8(5) . .
C3 C4 C5 C6 2.3(9) . .
C4 C5 C6 C7 0.3(9) . .
C5 C6 C7 C8 -1.9(8) . .
C5 C6 C7 N4 -179.1(5) . .
C10 N4 C7 C6 -84.9(6) . .
Cu1 N4 C7 C6 92.6(5) 3_677 .
C10 N4 C7 C8 97.9(5) . .
Cu1 N4 C7 C8 -84.6(4) 3_677 .
C4 C3 C8 C7 1.6(7) . .
C2 C3 C8 C7 -178.4(4) . .
C6 C7 C8 C3 0.9(7) . .
N4 C7 C8 C3 178.2(4) . .
C7 N4 C10 C11 180.0(4) . .
Cu1 N4 C10 C11 2.7(7) 3_677 .
C7 N4 C10 C9 -0.3(7) . .
Cu1 N4 C10 C9 -177.6(4) 3_677 .
N4 C10 C11 C12 3.3(9) . .
C9 C10 C11 C12 -176.4(6) . .
C10 C11 C12 O2 0.7(10) . .
C10 C11 C12 C13 178.7(5) . .
O3 C15 C16 C17 4.8(8) . .
C14 C15 C16 C17 -176.3(5) . .
C19 N3 C17 C16 174.7(4) . .
Cu1 N3 C17 C16 -4.2(6) . .
C19 N3 C17 C18 -4.3(6) . .
Cu1 N3 C17 C18 176.7(3) . .
C15 C16 C17 N3 -4.4(8) . .
C15 C16 C17 C18 174.7(5) . .
C17 N3 C19 C25 94.9(5) . .
Cu1 N3 C19 C25 -86.1(5) . .
C17 N3 C19 C20 -90.6(5) . .
Cu1 N3 C19 C20 88.4(4) . .
C25 C19 C20 C21 0.3(6) . .
N3 C19 C20 C21 -174.4(4) . .
C19 C20 C21 C23 -1.6(6) . .
C19 C20 C21 C22 -179.7(4) . .
N1 N2 C22 O1 -0.7(5) . .
N1 N2 C22 C21 179.4(4) . .
C20 C21 C22 N2 173.3(4) . .
C23 C21 C22 N2 -4.8(7) . .
C20 C21 C22 O1 -6.6(6) . .
C23 C21 C22 O1 175.3(4) . .
C20 C21 C23 C24 2.5(7) . .
C22 C21 C23 C24 -179.4(4) . .
C21 C23 C24 C25 -2.1(8) . .
C23 C24 C25 C19 0.7(8) . .
C20 C19 C25 C24 0.2(7) . .
N3 C19 C25 C24 174.7(4) . .
N1 C2 O1 C22 -0.9(5) . .
C3 C2 O1 C22 178.7(4) . .
N2 C22 O1 C2 1.0(4) . .
C21 C22 O1 C2 -179.1(3) . .
C11 C12 O2 Cu1 -11.4(9) . 3_677
C13 C12 O2 Cu1 170.5(4) . 3_677
C16 C15 O3 Cu1 4.0(8) . .
C14 C15 O3 Cu1 -174.9(4) . .
O2 Cu1 O3 C15 51(8) 3_677 .
N4 Cu1 O3 C15 169.1(4) 3_677 .
N3 Cu1 O3 C15 -8.9(4) . .
